data_7000478
loop_
_publ_author_name
'Cross, Warren B.'
'Anderson, James C.'
'Wilson, Claire S.'

_publ_section_title
;
 Nucleophilic reactivity of a d0 molybdenum oxo moiety
;
_journal_issue 7
_journal_name_full 'Dalton Transactions'
_journal_page_first 1201
_journal_page_last 1205
_journal_paper_doi 10.1039/b817745g
_journal_year 2009
_chemical_formula_sum 'C34 H54 Cl Mo N O4'
_chemical_formula_weight 672.17
_chemical_name_systematic
;
?
;
_space_group_IT_number 14
_symmetry_cell_setting monoclinic
_symmetry_space_group_name_Hall '-P 2yn'
_symmetry_space_group_name_H-M 'P 1 21/n 1'
_atom_sites_solution_hydrogens geom
_atom_sites_solution_primary direct
_atom_sites_solution_secondary difmap
_audit_creation_method SHELXL-97
_cell_angle_alpha 90.00
_cell_angle_beta 107.411(2)
_cell_angle_gamma 90.00
_cell_formula_units_Z 4
_cell_length_a 15.400(2)
_cell_length_b 10.8824(14)
_cell_length_c 21.642(3)
_cell_measurement_reflns_used 3624
_cell_measurement_temperature 150(2)
_cell_measurement_theta_max 25.65
_cell_measurement_theta_min 2.3
_cell_volume 3460.8(8)
_computing_cell_refinement 'Bruker SAINT version 6.36a (Bruker, 2000)'
_computing_data_collection 'Bruker SMART version 5.625 (Bruker, 2001)'
_computing_data_reduction 'Bruker SAINT; Bruker SHELXTL (Bruker, 2001)'
_computing_publication_material 'enCIFer (CCDC, 2003); PLATON (Spek, 2003)'
_computing_structure_refinement 'SHELXL-97 (Sheldrick, 1997)'
_computing_structure_solution 'SHELXS-97 (Sheldrick, 1990)'
_diffrn_ambient_temperature 150(2)
_diffrn_measured_fraction_theta_full 0.991
_diffrn_measured_fraction_theta_max 0.990
_diffrn_measurement_device_type 'Bruker SMART APEX CCD area detector'
_diffrn_measurement_method \w
_diffrn_radiation_monochromator graphite
_diffrn_radiation_source 'sealed tube'
_diffrn_radiation_type MoK\a
_diffrn_radiation_wavelength 0.71073
_diffrn_reflns_av_R_equivalents 0.044
_diffrn_reflns_av_sigmaI/netI 0.0538
_diffrn_reflns_limit_h_max 19
_diffrn_reflns_limit_h_min -19
_diffrn_reflns_limit_k_max 14
_diffrn_reflns_limit_k_min -13
_diffrn_reflns_limit_l_max 28
_diffrn_reflns_limit_l_min -27
_diffrn_reflns_number 21505
_diffrn_reflns_theta_full 27.50
_diffrn_reflns_theta_max 27.52
_diffrn_reflns_theta_min 2.33
_diffrn_standards_decay_% 0
_diffrn_standards_number 0
_exptl_absorpt_coefficient_mu 0.491
_exptl_absorpt_correction_T_max 1.000
_exptl_absorpt_correction_T_min 0.740
_exptl_absorpt_correction_type multi-scan
_exptl_absorpt_process_details 'Bruker SADABS v2.05'
_exptl_crystal_colour 'dark purple'
_exptl_crystal_density_diffrn 1.290
_exptl_crystal_density_method 'not measured'
_exptl_crystal_description tablet
_exptl_crystal_F_000 1424
_exptl_crystal_size_max 0.31
_exptl_crystal_size_mid 0.26
_exptl_crystal_size_min 0.07
_refine_diff_density_max 0.503
_refine_diff_density_min -0.335
_refine_diff_density_rms 0.085
_refine_ls_extinction_method none
_refine_ls_goodness_of_fit_ref 1.043
_refine_ls_hydrogen_treatment constr
_refine_ls_matrix_type full
_refine_ls_number_parameters 370
_refine_ls_number_reflns 7886
_refine_ls_number_restraints 0
_refine_ls_restrained_S_all 1.043
_refine_ls_R_factor_all 0.0667
_refine_ls_R_factor_gt 0.0427
_refine_ls_shift/su_max 0.001
_refine_ls_shift/su_mean 0.000
_refine_ls_structure_factor_coef Fsqd
_refine_ls_weighting_details 'calc w=1/[\s^2^(Fo^2^)+(0.0475P)^2^+1.1945P] where P=(Fo^2^+2Fc^2^)/3'
_refine_ls_weighting_scheme calc
_refine_ls_wR_factor_gt 0.0916
_refine_ls_wR_factor_ref 0.1029
_reflns_number_gt 5956
_reflns_number_total 7886
_reflns_threshold_expression >2\s(I)
_cod_data_source_file b817745g.txt
_cod_data_source_block montip
_cod_depositor_comments
;
The following automatic conversions were performed:
'_symmetry_cell_setting' value 'Monoclinic' changed to 'monoclinic'
according to '/home/saulius/struct/CIF-dictionaries/cif_core.dic'
dictionary named 'cif_core.dic' version 2.4.1 from 2010-06-29.

Automatic conversion script
Id: cif_fix_enum 1527 2010-12-29 10:47:43Z saulius 
;
_cod_original_sg_symbol_H-M 'P 21/n'
_cod_database_code 7000478

loop_
_symmetry_equiv_pos_as_xyz
'x, y, z'
'-x+1/2, y+1/2, -z+1/2'
'-x, -y, -z'
'x-1/2, -y-1/2, z-1/2'

loop_
_atom_site_label
_atom_site_type_symbol
_atom_site_fract_x
_atom_site_fract_y
_atom_site_fract_z
_atom_site_U_iso_or_equiv
_atom_site_adp_type
_atom_site_occupancy
_atom_site_symmetry_multiplicity
_atom_site_calc_flag
_atom_site_refinement_flags
_atom_site_disorder_assembly
_atom_site_disorder_group
Cl Cl 0.38312(5) 0.85504(7) 0.23201(3) 0.02652(17) Uani 1 1 d . . .
Mo1 Mo 0.329629(16) 0.88751(2) 0.116340(11) 0.01668(8) Uani 1 1 d . . .
O1 O 0.39801(13) 1.05525(18) 0.14229(9) 0.0215(4) Uani 1 1 d . . .
N1 N 0.22447(16) 0.9397(2) 0.11386(11) 0.0208(5) Uani 1 1 d . . .
C1 C 0.13945(19) 1.0031(3) 0.11093(14) 0.0227(6) Uani 1 1 d . . .
O2 O 0.32283(13) 0.92028(17) 0.02811(9) 0.0192(4) Uani 1 1 d . . .
C2 C 0.0607(2) 0.9207(3) 0.07364(15) 0.0283(7) Uani 1 1 d . . .
H2A H 0.0626 0.8435 0.0972 0.042 Uiso 1 1 calc R . .
H2B H 0.0664 0.9034 0.0306 0.042 Uiso 1 1 calc R . .
H2C H 0.0029 0.9626 0.0692 0.042 Uiso 1 1 calc R . .
O3 O 0.32166(13) 0.71708(17) 0.11008(9) 0.0210(4) Uani 1 1 d . . .
C3 C 0.1384(2) 1.1251(3) 0.07523(17) 0.0326(7) Uani 1 1 d . . .
H3A H 0.1893 1.1764 0.0999 0.049 Uiso 1 1 calc R . .
H3B H 0.0809 1.1680 0.0709 0.049 Uiso 1 1 calc R . .
H3C H 0.1443 1.1089 0.0321 0.049 Uiso 1 1 calc R . .
O4 O 0.47973(13) 0.90239(17) 0.12700(9) 0.0215(4) Uani 1 1 d . . .
C4 C 0.1379(2) 1.0243(4) 0.18015(16) 0.0393(9) Uani 1 1 d . . .
H4A H 0.1388 0.9450 0.2017 0.059 Uiso 1 1 calc R . .
H4B H 0.0826 1.0694 0.1796 0.059 Uiso 1 1 calc R . .
H4C H 0.1915 1.0723 0.2037 0.059 Uiso 1 1 calc R . .
C5 C 0.2568(2) 0.9560(3) -0.02744(13) 0.0206(6) Uani 1 1 d . . .
C6 C 0.2523(2) 1.0800(3) -0.04631(14) 0.0237(6) Uani 1 1 d . . .
C7 C 0.1878(2) 1.1111(3) -0.10453(14) 0.0305(7) Uani 1 1 d . . .
H7A H 0.1827 1.1943 -0.1184 0.037 Uiso 1 1 calc R . .
C8 C 0.1312(2) 1.0243(3) -0.14251(15) 0.0327(8) Uani 1 1 d . . .
H8A H 0.0881 1.0479 -0.1822 0.039 Uiso 1 1 calc R . .
C9 C 0.1371(2) 0.9033(3) -0.12287(14) 0.0299(7) Uani 1 1 d . . .
H9A H 0.0977 0.8443 -0.1495 0.036 Uiso 1 1 calc R . .
C10 C 0.1993(2) 0.8653(3) -0.06508(14) 0.0229(6) Uani 1 1 d . . .
C11 C 0.3162(2) 1.1756(3) -0.00496(15) 0.0254(7) Uani 1 1 d . . .
H11A H 0.3235 1.1551 0.0414 0.030 Uiso 1 1 calc R . .
C12 C 0.2798(3) 1.3067(3) -0.01640(17) 0.0351(8) Uani 1 1 d . . .
H12A H 0.2196 1.3105 -0.0099 0.053 Uiso 1 1 calc R . .
H12B H 0.2750 1.3315 -0.0608 0.053 Uiso 1 1 calc R . .
H12C H 0.3214 1.3623 0.0141 0.053 Uiso 1 1 calc R . .
C13 C 0.4100(2) 1.1659(3) -0.01475(17) 0.0367(8) Uani 1 1 d . . .
H13A H 0.4319 1.0810 -0.0071 0.055 Uiso 1 1 calc R . .
H13B H 0.4525 1.2207 0.0157 0.055 Uiso 1 1 calc R . .
H13C H 0.4060 1.1897 -0.0592 0.055 Uiso 1 1 calc R . .
C14 C 0.2085(2) 0.7326(3) -0.04342(15) 0.0253(7) Uani 1 1 d . . .
H14A H 0.2153 0.7323 0.0040 0.030 Uiso 1 1 calc R . .
C15 C 0.1264(3) 0.6532(3) -0.07611(18) 0.0445(9) Uani 1 1 d . . .
H15A H 0.0715 0.6906 -0.0703 0.067 Uiso 1 1 calc R . .
H15B H 0.1348 0.5710 -0.0567 0.067 Uiso 1 1 calc R . .
H15C H 0.1199 0.6467 -0.1224 0.067 Uiso 1 1 calc R . .
C16 C 0.2954(2) 0.6758(3) -0.05181(17) 0.0375(8) Uani 1 1 d . . .
H16A H 0.3477 0.7281 -0.0305 0.056 Uiso 1 1 calc R . .
H16B H 0.2896 0.6693 -0.0980 0.056 Uiso 1 1 calc R . .
H16C H 0.3046 0.5938 -0.0322 0.056 Uiso 1 1 calc R . .
C17 C 0.3256(2) 0.5974(2) 0.12828(13) 0.0197(6) Uani 1 1 d . . .
C18 C 0.2468(2) 0.5412(3) 0.13555(13) 0.0206(6) Uani 1 1 d . . .
C19 C 0.2537(2) 0.4188(3) 0.15483(14) 0.0279(7) Uani 1 1 d . . .
H19A H 0.2021 0.3787 0.1609 0.033 Uiso 1 1 calc R . .
C20 C 0.3347(2) 0.3540(3) 0.16534(15) 0.0312(8) Uani 1 1 d . . .
H20A H 0.3381 0.2703 0.1783 0.037 Uiso 1 1 calc R . .
C21 C 0.4102(2) 0.4116(3) 0.15682(15) 0.0279(7) Uani 1 1 d . . .
H21A H 0.4652 0.3665 0.1644 0.033 Uiso 1 1 calc R . .
C22 C 0.4081(2) 0.5338(3) 0.13743(13) 0.0211(6) Uani 1 1 d . . .
C23 C 0.1601(2) 0.6131(3) 0.12568(14) 0.0261(6) Uani 1 1 d . . .
H23A H 0.1616 0.6839 0.0966 0.031 Uiso 1 1 calc R . .
C24 C 0.0746(2) 0.5385(4) 0.09352(18) 0.0450(9) Uani 1 1 d . . .
H24A H 0.0783 0.5056 0.0522 0.067 Uiso 1 1 calc R . .
H24B H 0.0210 0.5916 0.0856 0.067 Uiso 1 1 calc R . .
H24C H 0.0697 0.4706 0.1220 0.067 Uiso 1 1 calc R . .
C25 C 0.1563(2) 0.6658(3) 0.19031(15) 0.0299(7) Uani 1 1 d . . .
H25A H 0.2116 0.7136 0.2101 0.045 Uiso 1 1 calc R . .
H25B H 0.1520 0.5984 0.2193 0.045 Uiso 1 1 calc R . .
H25C H 0.1029 0.7192 0.1830 0.045 Uiso 1 1 calc R . .
C26 C 0.4906(2) 0.5946(3) 0.12715(15) 0.0251(7) Uani 1 1 d . . .
H26A H 0.4693 0.6673 0.0984 0.030 Uiso 1 1 calc R . .
C27 C 0.5547(2) 0.6406(3) 0.19034(17) 0.0394(9) Uani 1 1 d . . .
H27A H 0.5218 0.6953 0.2115 0.059 Uiso 1 1 calc R . .
H27B H 0.6050 0.6858 0.1817 0.059 Uiso 1 1 calc R . .
H27C H 0.5791 0.5706 0.2187 0.059 Uiso 1 1 calc R . .
C28 C 0.5411(3) 0.5093(4) 0.0937(2) 0.0488(10) Uani 1 1 d . . .
H28A H 0.5943 0.5520 0.0881 0.073 Uiso 1 1 calc R . .
H28B H 0.5005 0.4854 0.0512 0.073 Uiso 1 1 calc R . .
H28C H 0.5610 0.4357 0.1202 0.073 Uiso 1 1 calc R . .
C29 C 0.47580(19) 1.0141(3) 0.13990(13) 0.0203(6) Uani 1 1 d . . .
C30 C 0.5560(2) 1.0983(3) 0.15302(14) 0.0240(6) Uani 1 1 d . . .
H30A H 0.5339 1.1832 0.1418 0.029 Uiso 1 1 calc R . .
H30B H 0.5928 1.0752 0.1243 0.029 Uiso 1 1 calc R . .
C31 C 0.6182(2) 1.0964(3) 0.22428(15) 0.0268(7) Uani 1 1 d . . .
C32 C 0.5623(2) 1.1223(3) 0.27018(16) 0.0368(8) Uani 1 1 d . . .
H32A H 0.6022 1.1209 0.3150 0.055 Uiso 1 1 calc R . .
H32B H 0.5151 1.0594 0.2646 0.055 Uiso 1 1 calc R . .
H32C H 0.5338 1.2034 0.2606 0.055 Uiso 1 1 calc R . .
C33 C 0.6650(3) 0.9726(3) 0.23972(18) 0.0424(9) Uani 1 1 d . . .
H33A H 0.7040 0.9721 0.2848 0.064 Uiso 1 1 calc R . .
H33B H 0.7023 0.9580 0.2108 0.064 Uiso 1 1 calc R . .
H33C H 0.6191 0.9077 0.2336 0.064 Uiso 1 1 calc R . .
C34 C 0.6892(2) 1.1978(3) 0.23064(18) 0.0388(9) Uani 1 1 d . . .
H34A H 0.7299 1.1997 0.2752 0.058 Uiso 1 1 calc R . .
H34B H 0.6585 1.2773 0.2200 0.058 Uiso 1 1 calc R . .
H34C H 0.7247 1.1813 0.2008 0.058 Uiso 1 1 calc R . .

loop_
_atom_site_aniso_label
_atom_site_aniso_U_11
_atom_site_aniso_U_22
_atom_site_aniso_U_33
_atom_site_aniso_U_23
_atom_site_aniso_U_13
_atom_site_aniso_U_12
Cl 0.0268(4) 0.0315(4) 0.0206(3) 0.0011(3) 0.0060(3) -0.0012(3)
Mo1 0.01546(12) 0.01429(12) 0.01932(12) 0.00027(10) 0.00371(9) 0.00010(10)
O1 0.0183(10) 0.0189(11) 0.0251(11) -0.0015(8) 0.0033(9) 0.0003(8)
N1 0.0181(13) 0.0205(13) 0.0226(12) 0.0009(10) 0.0043(10) 0.0008(10)
C1 0.0157(14) 0.0265(16) 0.0241(15) 0.0005(12) 0.0032(12) 0.0047(12)
O2 0.0207(10) 0.0155(10) 0.0204(10) 0.0038(8) 0.0048(8) 0.0021(8)
C2 0.0185(15) 0.0321(18) 0.0313(17) 0.0059(13) 0.0028(13) 0.0020(13)
O3 0.0225(11) 0.0158(10) 0.0227(10) 0.0014(8) 0.0037(9) -0.0008(8)
C3 0.0245(17) 0.0254(18) 0.047(2) 0.0000(15) 0.0096(15) 0.0037(14)
O4 0.0191(10) 0.0168(11) 0.0272(11) -0.0018(8) 0.0046(9) 0.0000(8)
C4 0.0329(19) 0.055(2) 0.0279(18) -0.0065(16) 0.0063(15) 0.0098(17)
C5 0.0228(15) 0.0209(15) 0.0183(14) 0.0008(11) 0.0067(12) 0.0027(12)
C6 0.0282(17) 0.0231(16) 0.0223(15) 0.0024(12) 0.0113(13) 0.0051(12)
C7 0.0364(19) 0.0290(17) 0.0259(16) 0.0069(14) 0.0093(14) 0.0092(15)
C8 0.0313(18) 0.041(2) 0.0222(16) 0.0052(14) 0.0028(14) 0.0092(15)
C9 0.0268(16) 0.036(2) 0.0248(16) -0.0054(14) 0.0040(13) 0.0014(14)
C10 0.0243(16) 0.0229(16) 0.0237(15) -0.0028(12) 0.0104(13) 0.0022(12)
C11 0.0313(17) 0.0194(16) 0.0258(16) 0.0018(12) 0.0092(14) 0.0007(13)
C12 0.048(2) 0.0189(17) 0.0389(19) 0.0057(14) 0.0139(17) 0.0020(15)
C13 0.0334(19) 0.0318(19) 0.046(2) 0.0009(16) 0.0133(17) -0.0033(15)
C14 0.0305(17) 0.0203(16) 0.0258(16) -0.0036(12) 0.0094(14) -0.0041(13)
C15 0.049(2) 0.031(2) 0.046(2) -0.0069(16) 0.0029(19) -0.0134(17)
C16 0.045(2) 0.0220(18) 0.046(2) -0.0008(15) 0.0153(18) 0.0065(15)
C17 0.0284(16) 0.0129(14) 0.0167(13) -0.0011(10) 0.0049(12) -0.0022(12)
C18 0.0257(16) 0.0194(15) 0.0159(14) -0.0034(11) 0.0050(12) -0.0020(12)
C19 0.0369(19) 0.0235(17) 0.0268(16) -0.0030(12) 0.0151(15) -0.0074(13)
C20 0.047(2) 0.0184(16) 0.0330(18) 0.0022(13) 0.0195(16) 0.0007(14)
C21 0.0358(18) 0.0208(17) 0.0304(16) 0.0019(13) 0.0148(15) 0.0050(13)
C22 0.0282(16) 0.0178(15) 0.0165(14) 0.0009(11) 0.0056(12) 0.0007(12)
C23 0.0234(15) 0.0284(17) 0.0253(15) 0.0014(13) 0.0055(13) -0.0062(13)
C24 0.029(2) 0.052(3) 0.046(2) -0.0013(18) -0.0001(17) -0.0104(17)
C25 0.0287(18) 0.0306(18) 0.0345(18) 0.0029(14) 0.0156(15) 0.0015(14)
C26 0.0247(16) 0.0203(16) 0.0322(16) 0.0030(13) 0.0113(14) 0.0039(12)
C27 0.0327(19) 0.037(2) 0.042(2) -0.0011(16) 0.0019(16) -0.0054(16)
C28 0.054(2) 0.039(2) 0.069(3) -0.001(2) 0.042(2) -0.0010(19)
C29 0.0204(15) 0.0211(15) 0.0175(14) 0.0033(11) 0.0030(12) 0.0011(12)
C30 0.0220(15) 0.0185(15) 0.0309(16) -0.0006(12) 0.0071(13) -0.0038(12)
C31 0.0182(15) 0.0279(17) 0.0325(16) -0.0052(13) 0.0050(13) -0.0042(13)
C32 0.0334(19) 0.045(2) 0.0317(17) -0.0109(16) 0.0100(15) -0.0108(17)
C33 0.038(2) 0.037(2) 0.044(2) 0.0021(17) -0.0008(17) 0.0050(16)
C34 0.0250(18) 0.041(2) 0.047(2) -0.0035(17) 0.0063(16) -0.0116(15)

loop_
_atom_type_symbol
_atom_type_description
_atom_type_scat_dispersion_real
_atom_type_scat_dispersion_imag
_atom_type_scat_source
C C 0.0033 0.0016 'International Tables Vol C Tables 4.2.6.8 and 6.1.1.4'
H H 0.0000 0.0000 'International Tables Vol C Tables 4.2.6.8 and 6.1.1.4'
N N 0.0061 0.0033 'International Tables Vol C Tables 4.2.6.8 and 6.1.1.4'
O O 0.0106 0.0060 'International Tables Vol C Tables 4.2.6.8 and 6.1.1.4'
Mo Mo -1.6832 0.6857 'International Tables Vol C Tables 4.2.6.8 and 6.1.1.4'
Cl Cl 0.1484 0.1585 'International Tables Vol C Tables 4.2.6.8 and 6.1.1.4'

loop_
_geom_angle_atom_site_label_1
_geom_angle_atom_site_label_2
_geom_angle_atom_site_label_3
_geom_angle
_geom_angle_site_symmetry_1
_geom_angle_site_symmetry_3
_geom_angle_publ_flag
N1 Mo1 O3 106.80(10) . . ?
N1 Mo1 O2 97.99(10) . . ?
O3 Mo1 O2 97.49(8) . . ?
N1 Mo1 O1 96.58(10) . . ?
O3 Mo1 O1 154.61(8) . . ?
O2 Mo1 O1 88.75(8) . . ?
N1 Mo1 O4 156.10(10) . . ?
O3 Mo1 O4 97.01(8) . . ?
O2 Mo1 O4 80.64(8) . . ?
O1 Mo1 O4 59.61(7) . . ?
N1 Mo1 Cl 96.18(8) . . ?
O3 Mo1 Cl 85.65(6) . . ?
O2 Mo1 Cl 163.90(6) . . ?
O1 Mo1 Cl 82.05(6) . . ?
O4 Mo1 Cl 83.31(5) . . ?
N1 Mo1 C29 126.80(10) . . ?
O3 Mo1 C29 125.90(9) . . ?
O2 Mo1 C29 83.15(8) . . ?
O1 Mo1 C29 30.29(8) . . ?
O4 Mo1 C29 29.33(8) . . ?
Cl Mo1 C29 82.26(6) . . ?
C29 O1 Mo1 94.86(17) . . ?
C1 N1 Mo1 171.4(2) . . ?
N1 C1 C4 107.8(2) . . ?
N1 C1 C2 107.7(2) . . ?
C4 C1 C2 111.4(3) . . ?
N1 C1 C3 107.7(2) . . ?
C4 C1 C3 111.3(3) . . ?
C2 C1 C3 110.8(2) . . ?
C5 O2 Mo1 136.76(17) . . ?
C17 O3 Mo1 159.95(18) . . ?
C29 O4 Mo1 88.63(17) . . ?
O2 C5 C6 118.9(3) . . ?
O2 C5 C10 118.5(2) . . ?
C6 C5 C10 122.4(3) . . ?
C7 C6 C5 117.1(3) . . ?
C7 C6 C11 121.7(3) . . ?
C5 C6 C11 121.2(3) . . ?
C8 C7 C6 121.7(3) . . ?
C7 C8 C9 119.9(3) . . ?
C8 C9 C10 121.7(3) . . ?
C9 C10 C5 117.1(3) . . ?
C9 C10 C14 122.5(3) . . ?
C5 C10 C14 120.4(3) . . ?
C6 C11 C12 113.7(3) . . ?
C6 C11 C13 110.1(2) . . ?
C12 C11 C13 111.0(3) . . ?
C10 C14 C15 114.3(3) . . ?
C10 C14 C16 110.6(3) . . ?
C15 C14 C16 110.5(3) . . ?
O3 C17 C22 118.3(2) . . ?
O3 C17 C18 118.9(3) . . ?
C22 C17 C18 122.8(3) . . ?
C19 C18 C17 117.3(3) . . ?
C19 C18 C23 121.6(3) . . ?
C17 C18 C23 121.0(3) . . ?
C18 C19 C20 121.2(3) . . ?
C21 C20 C19 119.8(3) . . ?
C20 C21 C22 122.0(3) . . ?
C21 C22 C17 116.8(3) . . ?
C21 C22 C26 121.3(3) . . ?
C17 C22 C26 121.9(3) . . ?
C18 C23 C24 113.3(3) . . ?
C18 C23 C25 109.8(2) . . ?
C24 C23 C25 110.7(3) . . ?
C22 C26 C27 111.3(3) . . ?
C22 C26 C28 112.0(3) . . ?
C27 C26 C28 110.0(3) . . ?
O4 C29 O1 116.8(3) . . ?
O4 C29 C30 123.0(3) . . ?
O1 C29 C30 120.2(3) . . ?
O4 C29 Mo1 62.04(15) . . ?
O1 C29 Mo1 54.85(14) . . ?
C30 C29 Mo1 174.8(2) . . ?
C29 C30 C31 114.1(2) . . ?
C33 C31 C32 110.2(3) . . ?
C33 C31 C34 109.9(3) . . ?
C32 C31 C34 109.6(3) . . ?
C33 C31 C30 110.0(3) . . ?
C32 C31 C30 110.2(3) . . ?
C34 C31 C30 106.9(3) . . ?

loop_
_geom_bond_atom_site_label_1
_geom_bond_atom_site_label_2
_geom_bond_distance
_geom_bond_site_symmetry_2
_geom_bond_publ_flag
Cl Mo1 2.4157(8) . ?
Mo1 N1 1.702(2) . ?
Mo1 O3 1.8610(19) . ?
Mo1 O2 1.9144(19) . ?
Mo1 O1 2.098(2) . ?
Mo1 O4 2.259(2) . ?
Mo1 C29 2.557(3) . ?
O1 C29 1.294(3) . ?
N1 C1 1.464(4) . ?
C1 C4 1.523(4) . ?
C1 C2 1.529(4) . ?
C1 C3 1.534(4) . ?
O2 C5 1.378(3) . ?
O3 C17 1.357(3) . ?
O4 C29 1.253(3) . ?
C5 C6 1.406(4) . ?
C5 C10 1.410(4) . ?
C6 C7 1.393(4) . ?
C6 C11 1.524(4) . ?
C7 C8 1.378(5) . ?
C8 C9 1.379(5) . ?
C9 C10 1.391(4) . ?
C10 C14 1.512(4) . ?
C11 C12 1.525(4) . ?
C11 C13 1.526(4) . ?
C14 C15 1.521(4) . ?
C14 C16 1.534(4) . ?
C17 C22 1.407(4) . ?
C17 C18 1.409(4) . ?
C18 C19 1.390(4) . ?
C18 C23 1.508(4) . ?
C19 C20 1.392(5) . ?
C20 C21 1.380(4) . ?
C21 C22 1.392(4) . ?
C22 C26 1.507(4) . ?
C23 C24 1.525(4) . ?
C23 C25 1.529(4) . ?
C26 C27 1.513(5) . ?
C26 C28 1.526(4) . ?
C29 C30 1.495(4) . ?
C30 C31 1.553(4) . ?
C31 C33 1.518(5) . ?
C31 C32 1.522(4) . ?
C31 C34 1.531(4) . ?
